data_7156756
loop_
_publ_author_name
'Sun, Jing'
'Zhang, Yu'
'Shi, Rong-Guo'
'Yan, Chao-Guo'

_publ_section_title
;
 Selective synthesis of spirooxindoles via a two-step reaction of
 N-phenacylpyridinium bromide, 1,3-indanedione and N-alkylisations.
;
_journal_issue 16
_journal_name_full 'Organic &amp; biomolecular chemistry'
_journal_page_first 3978
_journal_page_last 3983
_journal_paper_doi 10.1039/c9ob00166b
_journal_volume 17
_journal_year 2019
_chemical_formula_moiety 'C43 H31 N O6'
_chemical_formula_sum 'C43 H31 N O6'
_chemical_formula_weight 657.69
_space_group_crystal_system triclinic
_space_group_IT_number 2
_space_group_name_Hall '-P 1'
_space_group_name_H-M_alt 'P -1'
_symmetry_space_group_name_Hall '-P 1'
_symmetry_space_group_name_H-M 'P -1'
_atom_sites_solution_hydrogens geom
_audit_creation_method SHELXL-2014/7
_audit_update_record
;
2019-01-21 deposited with the CCDC.    2019-03-27 downloaded from the CCDC.
;
_cell_angle_alpha 80.319(2)
_cell_angle_beta 80.832(2)
_cell_angle_gamma 72.455(3)
_cell_formula_units_Z 2
_cell_length_a 9.6947(8)
_cell_length_b 10.8845(8)
_cell_length_c 18.8025(14)
_cell_measurement_reflns_used 6490
_cell_measurement_temperature 296(2)
_cell_measurement_theta_max 23.84
_cell_measurement_theta_min 2.39
_cell_volume 1852.3(2)
_computing_structure_refinement 'SHELXL-2014/7 (Sheldrick, 2014)'
_diffrn_ambient_temperature 296(2)
_diffrn_measured_fraction_theta_full 0.992
_diffrn_measured_fraction_theta_max 0.992
_diffrn_measurement_device_type 'CCD area detector'
_diffrn_measurement_method 'phi and omega scans'
_diffrn_radiation_source 'fine-focus sealed tube'
_diffrn_radiation_type MoK\a
_diffrn_radiation_wavelength 0.71073
_diffrn_reflns_av_R_equivalents 0.0526
_diffrn_reflns_av_unetI/netI 0.0577
_diffrn_reflns_Laue_measured_fraction_full 0.992
_diffrn_reflns_Laue_measured_fraction_max 0.992
_diffrn_reflns_limit_h_max 11
_diffrn_reflns_limit_h_min -11
_diffrn_reflns_limit_k_max 12
_diffrn_reflns_limit_k_min -12
_diffrn_reflns_limit_l_max 22
_diffrn_reflns_limit_l_min -22
_diffrn_reflns_number 24906
_diffrn_reflns_point_group_measured_fraction_full 0.992
_diffrn_reflns_point_group_measured_fraction_max 0.992
_diffrn_reflns_theta_full 24.999
_diffrn_reflns_theta_max 24.999
_diffrn_reflns_theta_min 2.212
_exptl_absorpt_coefficient_mu 0.079
_exptl_absorpt_correction_T_max 0.984
_exptl_absorpt_correction_T_min 0.981
_exptl_absorpt_correction_type multi-scan
_exptl_absorpt_process_details sadabs
_exptl_crystal_colour yellow
_exptl_crystal_density_diffrn 1.179
_exptl_crystal_description block
_exptl_crystal_F_000 688
_exptl_crystal_size_max 0.240
_exptl_crystal_size_mid 0.220
_exptl_crystal_size_min 0.200
_refine_diff_density_max 0.602
_refine_diff_density_min -0.570
_refine_diff_density_rms 0.047
_refine_ls_extinction_method none
_refine_ls_goodness_of_fit_ref 1.106
_refine_ls_hydrogen_treatment constr
_refine_ls_matrix_type full
_refine_ls_number_parameters 453
_refine_ls_number_reflns 6481
_refine_ls_number_restraints 105
_refine_ls_restrained_S_all 1.192
_refine_ls_R_factor_all 0.1256
_refine_ls_R_factor_gt 0.0719
_refine_ls_shift/su_max 0.000
_refine_ls_shift/su_mean 0.000
_refine_ls_structure_factor_coef Fsqd
_refine_ls_weighting_details 'w=1/[\s^2^(Fo^2^)+(0.0996P)^2^+0.5140P] where P=(Fo^2^+2Fc^2^)/3'
_refine_ls_weighting_scheme calc
_refine_ls_wR_factor_gt 0.1883
_refine_ls_wR_factor_ref 0.2058
_reflns_Friedel_coverage 0.000
_reflns_number_gt 3915
_reflns_number_total 6481
_reflns_threshold_expression 'I > 2\s(I)'
_cod_data_source_file c9ob00166b2.cif
_cod_data_source_block 2e
_cod_depositor_comments 'Adding full bibliography for 7156751--7156756.cif.'
_cod_database_code 7156756
_shelx_shelxl_version_number 2014/7
_shelx_space_group_comment
;
The symmetry employed for this shelxl refinement is uniquely defined
by the following loop, which should always be used as a source of
symmetry information in preference to the above space-group names.
They are only intended as comments.
;
_shelx_estimated_absorpt_t_min 0.981
_shelx_estimated_absorpt_t_max 0.984

loop_
_space_group_symop_operation_xyz
'x, y, z'
'-x, -y, -z'

loop_
_atom_site_label
_atom_site_type_symbol
_atom_site_fract_x
_atom_site_fract_y
_atom_site_fract_z
_atom_site_U_iso_or_equiv
_atom_site_adp_type
_atom_site_occupancy
_atom_site_site_symmetry_order
_atom_site_calc_flag
_atom_site_refinement_flags_posn
_atom_site_refinement_flags_adp
C1 C -0.1156(4) 1.1338(4) 0.08786(17) 0.0717(6) Uani 1 1 d . U
H1 H -0.2104 1.1424 0.1099 0.086 Uiso 1 1 calc R U
C2 C -0.0833(4) 1.2361(4) 0.04008(18) 0.0760(6) Uani 1 1 d . U
H2 H -0.1567 1.3128 0.0310 0.091 Uiso 1 1 calc R U
C3 C 0.0537(4) 1.2259(4) 0.00640(18) 0.0741(6) Uani 1 1 d . U
C4 C 0.0888(5) 1.3393(4) -0.0469(2) 0.0946(9) Uani 1 1 d . U
H4A H 0.0039 1.3887 -0.0699 0.142 Uiso 1 1 calc R U
H4B H 0.1665 1.3056 -0.0832 0.142 Uiso 1 1 calc R U
H4C H 0.1180 1.3943 -0.0209 0.142 Uiso 1 1 calc R U
C5 C 0.1575(4) 1.1142(4) 0.01905(17) 0.0706(6) Uani 1 1 d . U
H5 H 0.2507 1.1056 -0.0052 0.085 Uiso 1 1 calc R U
C6 C 0.1299(4) 1.0115(4) 0.06712(16) 0.0665(6) Uani 1 1 d . U
H6 H 0.2052 0.9360 0.0755 0.080 Uiso 1 1 calc R U
C7 C -0.0081(4) 1.0190(4) 0.10305(16) 0.0645(6) Uani 1 1 d . U
C8 C -0.0380(4) 0.9071(3) 0.15445(15) 0.0538(8) Uani 1 1 d . .
H8A H -0.1424 0.9222 0.1659 0.065 Uiso 1 1 calc R U
H8B H 0.0000 0.8287 0.1311 0.065 Uiso 1 1 calc R U
C9 C 0.1517(3) 0.7915(3) 0.23693(15) 0.0451(7) Uani 1 1 d . .
C10 C 0.1854(3) 0.8040(2) 0.31235(14) 0.0384(7) Uani 1 1 d . .
C11 C 0.0732(3) 0.9306(3) 0.32951(14) 0.0397(7) Uani 1 1 d . .
C12 C 0.0520(4) 0.9979(3) 0.38760(16) 0.0513(8) Uani 1 1 d . .
H12 H 0.1155 0.9713 0.4230 0.062 Uiso 1 1 calc R U
C13 C -0.0666(4) 1.1065(3) 0.39192(18) 0.0682(10) Uani 1 1 d . .
H13 H -0.0828 1.1547 0.4304 0.082 Uiso 1 1 calc R U
C14 C -0.1616(4) 1.1439(3) 0.33938(19) 0.0689(10) Uani 1 1 d . .
H14 H -0.2423 1.2159 0.3440 0.083 Uiso 1 1 calc R U
C15 C -0.1400(4) 1.0778(3) 0.28046(17) 0.0575(9) Uani 1 1 d . .
H15 H -0.2035 1.1042 0.2450 0.069 Uiso 1 1 calc R U
C16 C -0.0199(3) 0.9703(3) 0.27617(14) 0.0425(7) Uani 1 1 d . .
C17 C 0.1310(3) 0.7006(3) 0.36621(16) 0.0460(7) Uani 1 1 d . .
C18 C 0.1911(3) 0.6628(3) 0.43640(15) 0.0438(7) Uani 1 1 d . .
C19 C 0.1191(4) 0.6010(3) 0.49427(17) 0.0591(9) Uani 1 1 d . .
H19 H 0.0308 0.5881 0.4891 0.071 Uiso 1 1 calc R U
C20 C 0.1761(4) 0.5588(3) 0.55899(17) 0.0600(9) Uani 1 1 d . .
H20 H 0.1271 0.5175 0.5977 0.072 Uiso 1 1 calc R U
C21 C 0.3071(4) 0.5780(3) 0.56626(16) 0.0554(9) Uani 1 1 d . .
H21 H 0.3474 0.5481 0.6098 0.067 Uiso 1 1 calc R U
C22 C 0.3795(3) 0.6418(3) 0.50907(15) 0.0472(7) Uani 1 1 d . .
H22 H 0.4672 0.6552 0.5148 0.057 Uiso 1 1 calc R U
C23 C 0.3216(3) 0.6853(2) 0.44350(14) 0.0388(7) Uani 1 1 d . .
C24 C 0.3948(3) 0.7497(2) 0.38114(15) 0.0387(7) Uani 1 1 d . .
C25 C 0.3411(3) 0.8011(2) 0.31814(14) 0.0381(7) Uani 1 1 d . .
C26 C 0.5427(4) 0.8623(4) 0.41531(18) 0.0611(9) Uani 1 1 d . .
C27 C 0.6937(4) 0.8523(4) 0.4239(2) 0.0850(12) Uani 1 1 d . .
H27A H 0.7516 0.8474 0.3775 0.128 Uiso 1 1 calc R U
H27B H 0.7320 0.7756 0.4563 0.128 Uiso 1 1 calc R U
H27C H 0.6963 0.9274 0.4435 0.128 Uiso 1 1 calc R U
C28 C 0.5892(4) 0.6100(3) 0.20517(19) 0.0673(10) Uani 1 1 d . .
H28 H 0.4924 0.6457 0.1966 0.081 Uiso 1 1 calc R U
C29 C 0.6643(5) 0.4866(4) 0.1890(2) 0.0876(12) Uani 1 1 d . .
H29 H 0.6183 0.4404 0.1680 0.105 Uiso 1 1 calc R U
C30 C 0.8042(6) 0.4314(4) 0.2033(2) 0.0918(14) Uani 1 1 d . .
H30 H 0.8533 0.3477 0.1927 0.110 Uiso 1 1 calc R U
C31 C 0.8725(5) 0.5001(5) 0.2335(2) 0.0900(14) Uani 1 1 d . .
H31 H 0.9677 0.4621 0.2441 0.108 Uiso 1 1 calc R U
C32 C 0.8013(4) 0.6251(4) 0.24837(17) 0.0661(10) Uani 1 1 d . .
H32 H 0.8491 0.6719 0.2678 0.079 Uiso 1 1 calc R U
C33 C 0.6590(3) 0.6801(3) 0.23416(15) 0.0506(8) Uani 1 1 d . .
C34 C 0.5865(3) 0.8163(3) 0.24833(15) 0.0519(8) Uani 1 1 d . .
C35 C 0.4205(3) 0.8639(3) 0.25657(15) 0.0430(7) Uani 1 1 d . .
C36 C 0.3092(5) 1.2453(4) 0.1625(3) 0.0991(13) Uani 1 1 d . U
H36 H 0.2595 1.2153 0.2051 0.119 Uiso 1 1 calc R U
C37 C 0.2839(6) 1.3783(5) 0.1424(4) 0.1361(18) Uani 1 1 d . U
H37 H 0.2215 1.4369 0.1722 0.163 Uiso 1 1 calc R U
C38 C 0.3516(7) 1.4211(6) 0.0787(4) 0.145(2) Uani 1 1 d . U
H38 H 0.3349 1.5098 0.0643 0.174 Uiso 1 1 calc R U
C39 C 0.4440(6) 1.3351(6) 0.0356(4) 0.139(2) Uani 1 1 d . U
H39 H 0.4880 1.3660 -0.0086 0.166 Uiso 1 1 calc R U
C40 C 0.4735(5) 1.2014(5) 0.0566(2) 0.1026(13) Uani 1 1 d . U
H40 H 0.5382 1.1431 0.0274 0.123 Uiso 1 1 calc R U
C41 C 0.4051(4) 1.1576(4) 0.12138(19) 0.0653(9) Uani 1 1 d . U
C42 C 0.4392(4) 1.0153(3) 0.14427(17) 0.0597(9) Uani 1 1 d . .
C43 C 0.3567(3) 0.9628(3) 0.20951(15) 0.0497(8) Uani 1 1 d . .
H43 H 0.2567 1.0002 0.2179 0.060 Uiso 1 1 calc R U
N1 N 0.0279(3) 0.8877(2) 0.22196(12) 0.0445(6) Uani 1 1 d . .
O1 O 0.2198(2) 0.7080(2) 0.19919(12) 0.0630(6) Uani 1 1 d . .
O2 O 0.0390(3) 0.6576(2) 0.35159(13) 0.0689(7) Uani 1 1 d . .
O3 O 0.5333(2) 0.75369(18) 0.39069(10) 0.0469(5) Uani 1 1 d . .
O4 O 0.4366(3) 0.9500(3) 0.42698(17) 0.0951(9) Uani 1 1 d . .
O5 O 0.6549(3) 0.8899(2) 0.25459(13) 0.0729(7) Uani 1 1 d . .
O6 O 0.5326(4) 0.9403(3) 0.10977(14) 0.1007(10) Uani 1 1 d . .

loop_
_atom_site_aniso_label
_atom_site_aniso_U_11
_atom_site_aniso_U_22
_atom_site_aniso_U_33
_atom_site_aniso_U_23
_atom_site_aniso_U_13
_atom_site_aniso_U_12
C1 0.0827(13) 0.0875(12) 0.0438(10) -0.0011(9) -0.0036(9) -0.0282(10)
C2 0.0903(13) 0.0880(12) 0.0470(10) -0.0003(9) -0.0040(9) -0.0276(10)
C3 0.0917(13) 0.0876(11) 0.0458(10) -0.0021(9) -0.0034(9) -0.0352(10)
C4 0.131(2) 0.0930(16) 0.0602(16) 0.0029(13) 0.0016(15) -0.0459(15)
C5 0.0838(13) 0.0889(12) 0.0436(10) -0.0024(9) -0.0023(9) -0.0369(10)
C6 0.0777(12) 0.0863(12) 0.0407(10) -0.0031(9) -0.0030(9) -0.0353(10)
C7 0.0762(12) 0.0835(12) 0.0389(10) -0.0034(9) -0.0045(9) -0.0337(10)
C8 0.056(2) 0.072(2) 0.0405(17) -0.0008(15) -0.0107(15) -0.0291(17)
C9 0.0501(19) 0.0480(17) 0.0428(17) -0.0073(14) -0.0007(14) -0.0237(16)
C10 0.0422(17) 0.0365(15) 0.0380(15) -0.0030(12) -0.0040(12) -0.0146(13)
C11 0.0424(17) 0.0415(15) 0.0355(15) -0.0026(13) 0.0000(13) -0.0157(13)
C12 0.062(2) 0.0489(18) 0.0416(17) -0.0070(14) -0.0087(15) -0.0118(16)
C13 0.089(3) 0.054(2) 0.054(2) -0.0190(16) -0.006(2) -0.0034(19)
C14 0.073(3) 0.054(2) 0.066(2) -0.0109(18) -0.010(2) 0.0047(18)
C15 0.058(2) 0.057(2) 0.0494(19) -0.0003(16) -0.0115(16) -0.0055(17)
C16 0.0470(18) 0.0444(16) 0.0359(15) -0.0006(13) -0.0002(14) -0.0174(14)
C17 0.0478(19) 0.0412(16) 0.0520(18) -0.0038(14) -0.0035(15) -0.0193(14)
C18 0.0533(19) 0.0367(15) 0.0429(16) -0.0005(13) -0.0015(14) -0.0192(14)
C19 0.066(2) 0.0532(19) 0.062(2) 0.0063(16) -0.0006(17) -0.0339(17)
C20 0.081(3) 0.0519(19) 0.0462(19) 0.0073(15) 0.0016(18) -0.0291(18)
C21 0.075(2) 0.0428(17) 0.0390(17) -0.0002(14) -0.0037(16) -0.0072(17)
C22 0.0499(19) 0.0455(16) 0.0408(17) -0.0049(13) -0.0029(14) -0.0070(14)
C23 0.0438(17) 0.0299(14) 0.0389(16) -0.0036(12) -0.0003(13) -0.0072(13)
C24 0.0353(16) 0.0384(15) 0.0427(16) -0.0074(13) -0.0019(13) -0.0108(12)
C25 0.0419(17) 0.0380(15) 0.0364(15) -0.0056(12) 0.0007(13) -0.0166(13)
C26 0.065(2) 0.075(2) 0.0533(19) -0.0124(18) -0.0102(17) -0.031(2)
C27 0.071(3) 0.124(3) 0.082(3) -0.014(2) -0.015(2) -0.057(2)
C28 0.061(2) 0.064(2) 0.075(2) -0.0166(19) 0.0004(18) -0.0141(19)
C29 0.091(3) 0.073(3) 0.099(3) -0.027(2) 0.003(3) -0.022(3)
C30 0.104(4) 0.064(3) 0.082(3) -0.003(2) 0.002(3) 0.003(3)
C31 0.067(3) 0.105(4) 0.062(2) 0.019(2) 0.000(2) 0.010(3)
C32 0.057(2) 0.084(3) 0.0462(19) 0.0091(18) -0.0034(16) -0.013(2)
C33 0.047(2) 0.062(2) 0.0373(16) 0.0013(14) 0.0034(14) -0.0165(17)
C34 0.056(2) 0.064(2) 0.0363(16) 0.0011(14) 0.0047(14) -0.0285(18)
C35 0.0480(18) 0.0449(16) 0.0399(16) -0.0061(13) 0.0026(13) -0.0225(14)
C36 0.105(3) 0.065(2) 0.118(3) 0.017(2) -0.002(2) -0.031(2)
C37 0.130(4) 0.072(2) 0.184(4) 0.023(3) 0.002(3) -0.027(3)
C38 0.120(4) 0.097(3) 0.200(5) 0.065(3) -0.027(4) -0.046(3)
C39 0.118(4) 0.124(4) 0.155(4) 0.074(3) -0.003(3) -0.062(3)
C40 0.093(3) 0.109(3) 0.101(3) 0.044(2) -0.006(2) -0.055(2)
C41 0.064(2) 0.073(2) 0.065(2) 0.0223(17) -0.0176(17) -0.0402(18)
C42 0.066(2) 0.070(2) 0.0438(18) 0.0021(17) 0.0015(17) -0.0305(19)
C43 0.0539(19) 0.0517(18) 0.0458(17) -0.0012(15) 0.0005(15) -0.0242(15)
N1 0.0475(15) 0.0505(14) 0.0357(13) -0.0027(11) -0.0072(11) -0.0146(12)
O1 0.0664(15) 0.0659(14) 0.0602(14) -0.0300(12) -0.0038(12) -0.0137(12)
O2 0.0711(16) 0.0752(15) 0.0764(16) 0.0131(12) -0.0241(13) -0.0486(14)
O3 0.0401(12) 0.0567(12) 0.0463(11) -0.0079(10) -0.0041(9) -0.0170(10)
O4 0.080(2) 0.0796(18) 0.139(3) -0.0522(18) -0.0225(18) -0.0165(16)
O5 0.0626(15) 0.0865(17) 0.0830(17) -0.0152(14) 0.0112(12) -0.0487(14)
O6 0.126(2) 0.0840(19) 0.0695(17) -0.0009(15) 0.0423(17) -0.0289(18)

loop_
_atom_type_symbol
_atom_type_description
_atom_type_scat_dispersion_real
_atom_type_scat_dispersion_imag
_atom_type_scat_source
C C 0.0033 0.0016 'International Tables Vol C Tables 4.2.6.8 and 6.1.1.4'
H H 0.0000 0.0000 'International Tables Vol C Tables 4.2.6.8 and 6.1.1.4'
N N 0.0061 0.0033 'International Tables Vol C Tables 4.2.6.8 and 6.1.1.4'
O O 0.0106 0.0060 'International Tables Vol C Tables 4.2.6.8 and 6.1.1.4'

loop_
_geom_angle_atom_site_label_1
_geom_angle_atom_site_label_2
_geom_angle_atom_site_label_3
_geom_angle
C7 C1 C2 120.8(4)
C7 C1 H1 119.6
C2 C1 H1 119.6
C3 C2 C1 121.0(4)
C3 C2 H2 119.5
C1 C2 H2 119.5
C5 C3 C2 118.8(4)
C5 C3 C4 120.3(4)
C2 C3 C4 120.9(4)
C3 C4 H4A 109.5
C3 C4 H4B 109.5
H4A C4 H4B 109.5
C3 C4 H4C 109.5
H4A C4 H4C 109.5
H4B C4 H4C 109.5
C3 C5 C6 121.7(4)
C3 C5 H5 119.2
C6 C5 H5 119.2
C5 C6 C7 121.1(4)
C5 C6 H6 119.5
C7 C6 H6 119.5
C1 C7 C6 116.6(3)
C1 C7 C8 122.4(3)
C6 C7 C8 120.9(3)
N1 C8 C7 112.3(3)
N1 C8 H8A 109.2
C7 C8 H8A 109.2
N1 C8 H8B 109.2
C7 C8 H8B 109.2
H8A C8 H8B 107.9
O1 C9 N1 126.3(3)
O1 C9 C10 125.9(3)
N1 C9 C10 107.6(2)
C25 C10 C11 113.7(2)
C25 C10 C17 113.9(2)
C11 C10 C17 103.0(2)
C25 C10 C9 116.4(2)
C11 C10 C9 102.0(2)
C17 C10 C9 106.3(2)
C12 C11 C16 121.4(3)
C12 C11 C10 130.4(3)
C16 C11 C10 108.1(2)
C11 C12 C13 118.0(3)
C11 C12 H12 121.0
C13 C12 H12 121.0
C12 C13 C14 120.4(3)
C12 C13 H13 119.8
C14 C13 H13 119.8
C15 C14 C13 121.9(3)
C15 C14 H14 119.0
C13 C14 H14 119.0
C14 C15 C16 117.2(3)
C14 C15 H15 121.4
C16 C15 H15 121.4
C15 C16 C11 121.1(3)
C15 C16 N1 128.7(3)
C11 C16 N1 110.2(2)
O2 C17 C18 122.6(3)
O2 C17 C10 120.5(3)
C18 C17 C10 116.8(2)
C19 C18 C23 120.5(3)
C19 C18 C17 119.5(3)
C23 C18 C17 120.0(2)
C20 C19 C18 120.8(3)
C20 C19 H19 119.6
C18 C19 H19 119.6
C19 C20 C21 119.2(3)
C19 C20 H20 120.4
C21 C20 H20 120.4
C20 C21 C22 120.6(3)
C20 C21 H21 119.7
C22 C21 H21 119.7
C23 C22 C21 120.3(3)
C23 C22 H22 119.9
C21 C22 H22 119.9
C22 C23 C18 118.5(3)
C22 C23 C24 122.5(3)
C18 C23 C24 118.9(2)
C25 C24 O3 119.8(2)
C25 C24 C23 125.6(3)
O3 C24 C23 114.6(2)
C24 C25 C35 123.3(3)
C24 C25 C10 117.9(2)
C35 C25 C10 118.6(2)
O4 C26 O3 120.9(3)
O4 C26 C27 127.7(3)
O3 C26 C27 111.4(3)
C26 C27 H27A 109.5
C26 C27 H27B 109.5
H27A C27 H27B 109.5
C26 C27 H27C 109.5
H27A C27 H27C 109.5
H27B C27 H27C 109.5
C29 C28 C33 119.4(4)
C29 C28 H28 120.3
C33 C28 H28 120.3
C30 C29 C28 121.1(4)
C30 C29 H29 119.4
C28 C29 H29 119.4
C29 C30 C31 119.4(4)
C29 C30 H30 120.3
C31 C30 H30 120.3
C30 C31 C32 120.8(4)
C30 C31 H31 119.6
C32 C31 H31 119.6
C33 C32 C31 119.5(4)
C33 C32 H32 120.3
C31 C32 H32 120.3
C32 C33 C28 119.8(3)
C32 C33 C34 118.4(3)
C28 C33 C34 121.8(3)
O5 C34 C33 122.2(3)
O5 C34 C35 119.1(3)
C33 C34 C35 118.7(3)
C43 C35 C25 124.1(3)
C43 C35 C34 118.2(2)
C25 C35 C34 117.7(2)
C41 C36 C37 121.7(5)
C41 C36 H36 119.2
C37 C36 H36 119.2
C38 C37 C36 118.8(6)
C38 C37 H37 120.6
C36 C37 H37 120.6
C37 C38 C39 120.5(5)
C37 C38 H38 119.8
C39 C38 H38 119.8
C38 C39 C40 121.0(5)
C38 C39 H39 119.5
C40 C39 H39 119.5
C41 C40 C39 118.7(5)
C41 C40 H40 120.7
C39 C40 H40 120.7
C36 C41 C40 119.3(4)
C36 C41 C42 122.2(3)
C40 C41 C42 118.5(4)
O6 C42 C43 118.7(3)
O6 C42 C41 120.9(3)
C43 C42 C41 120.4(3)
C35 C43 C42 122.4(3)
C35 C43 H43 118.8
C42 C43 H43 118.8
C9 N1 C16 111.5(2)
C9 N1 C8 123.5(2)
C16 N1 C8 124.9(2)
C26 O3 C24 117.3(2)

loop_
_geom_bond_atom_site_label_1
_geom_bond_atom_site_label_2
_geom_bond_distance
C1 C7 1.385(5)
C1 C2 1.389(5)
C1 H1 0.9300
C2 C3 1.358(5)
C2 H2 0.9300
C3 C5 1.337(5)
C3 C4 1.541(5)
C4 H4A 0.9600
C4 H4B 0.9600
C4 H4C 0.9600
C5 C6 1.379(5)
C5 H5 0.9300
C6 C7 1.385(5)
C6 H6 0.9300
C7 C8 1.493(4)
C8 N1 1.466(4)
C8 H8A 0.9700
C8 H8B 0.9700
C9 O1 1.213(3)
C9 N1 1.366(4)
C9 C10 1.541(4)
C10 C25 1.521(4)
C10 C11 1.524(4)
C10 C17 1.541(4)
C11 C12 1.371(4)
C11 C16 1.383(4)
C12 C13 1.382(4)
C12 H12 0.9300
C13 C14 1.385(5)
C13 H13 0.9300
C14 C15 1.376(5)
C14 H14 0.9300
C15 C16 1.383(4)
C15 H15 0.9300
C16 N1 1.403(3)
C17 O2 1.210(3)
C17 C18 1.473(4)
C18 C19 1.385(4)
C18 C23 1.389(4)
C19 C20 1.368(5)
C19 H19 0.9300
C20 C21 1.379(5)
C20 H20 0.9300
C21 C22 1.390(4)
C21 H21 0.9300
C22 C23 1.387(4)
C22 H22 0.9300
C23 C24 1.459(4)
C24 C25 1.336(4)
C24 O3 1.396(3)
C25 C35 1.472(4)
C26 O4 1.194(4)
C26 O3 1.372(4)
C26 C27 1.468(5)
C27 H27A 0.9600
C27 H27B 0.9600
C27 H27C 0.9600
C28 C29 1.380(5)
C28 C33 1.381(5)
C28 H28 0.9300
C29 C30 1.358(6)
C29 H29 0.9300
C30 C31 1.372(6)
C30 H30 0.9300
C31 C32 1.380(6)
C31 H31 0.9300
C32 C33 1.379(4)
C32 H32 0.9300
C33 C34 1.486(4)
C34 O5 1.214(4)
C34 C35 1.525(4)
C35 C43 1.333(4)
C36 C41 1.363(5)
C36 C37 1.390(6)
C36 H36 0.9300
C37 C38 1.351(8)
C37 H37 0.9300
C38 C39 1.362(8)
C38 H38 0.9300
C39 C40 1.396(7)
C39 H39 0.9300
C40 C41 1.374(5)
C40 H40 0.9300
C41 C42 1.485(5)
C42 O6 1.205(4)
C42 C43 1.483(4)
C43 H43 0.9300
